data_4060876
loop_
_publ_author_name
'Dubs, Christian'
'Yamamoto, Toshiki'
'Inagaki, Akiko'
'Akita, Munetaka'

_publ_section_title
;
 Synthesis of a Library of Iridium-Containing Dinuclear Complexes with
 Bridging PNNN and PNNP Ligands (BL), [LM(\m-BL)M'L']BF4.
 2. Preparation, Basic Coordination Properties, and Reactivity of the
 Carbonyl Complexes
;
_journal_coden_ASTM ORGND7
_journal_issue 6
_journal_name_full Organometallics
_journal_page_first 1359
_journal_page_last 1367
_journal_paper_doi 10.1021/om050897e
_journal_volume 25
_journal_year 2006
_chemical_formula_moiety 'C58 H50 Ir N2 O2 P2 Rh '
_chemical_formula_sum 'C58 H50 Ir N2 O2 P2 Rh'
_chemical_formula_weight 1164.12
_space_group_IT_number 2
_symmetry_cell_setting triclinic
_symmetry_Int_Tables_number 2
_symmetry_space_group_name_Hall '-P 1'
_symmetry_space_group_name_H-M 'P -1'
_cell_angle_alpha 63.10(2)
_cell_angle_beta 89.46(3)
_cell_angle_gamma 86.39(3)
_cell_formula_units_Z 2
_cell_length_a 12.835(9)
_cell_length_b 14.471(8)
_cell_length_c 15.382(8)
_cell_measurement_temperature 213
_cell_volume 2542(2)
_diffrn_ambient_temperature 213
_exptl_crystal_density_diffrn 1.521
_cod_duplicate_entry 4074805
_cod_original_formula_sum 'C58 H50 Ir N2 O2 P2 Rh '
_cod_database_code 4060876

loop_
_symmetry_equiv_pos_as_xyz
x,y,z
-x,-y,-z

loop_
_atom_site_label
_atom_site_type_symbol
_atom_site_fract_x
_atom_site_fract_y
_atom_site_fract_z
_atom_site_U_iso_or_equiv
_atom_site_adp_type
_atom_site_occupancy
_atom_site_calc_flag
_atom_site_refinement_flags
_atom_site_disorder_assembly
_atom_site_disorder_group
Ir(1) Ir 0.48112(5) 0.32129(5) 0.37445(6) 0.0476(3) Uani 1.00 d . . .
Rh(1) Rh 0.38100(9) 0.53089(9) 0.1428(1) 0.0383(4) Uani 1.00 d . . .
P(1) P 0.4676(3) 0.6697(3) 0.0424(4) 0.045(1) Uani 1.00 d . . .
P(2) P 0.6409(4) 0.2686(3) 0.4513(4) 0.052(1) Uani 1.00 d . . .
O(01) O 0.180(1) 0.657(1) 0.098(1) 0.090(6) Uani 1.00 d . . .
O(02) O 0.352(1) 0.218(1) 0.552(1) 0.096(6) Uani 1.00 d . . .
N(1) N 0.5361(10) 0.4745(10) 0.171(1) 0.045(4) Uani 1.00 d . . .
N(2) N 0.5749(9) 0.3947(10) 0.2592(10) 0.041(4) Uani 1.00 d . . .
C(1) C 0.356(1) 0.375(1) 0.279(1) 0.053(5) Uani 1.00 d . . .
C(01) C 0.254(1) 0.602(2) 0.114(1) 0.056(5) Uani 1.00 d . . .
C(2) C 0.283(1) 0.391(1) 0.224(1) 0.046(5) Uani 1.00 d . . .
C(02) C 0.402(1) 0.267(2) 0.463(3) 0.15(2) Uani 1.00 d . . .
C(3) C 0.182(1) 0.370(1) 0.197(1) 0.042(4) Uani 1.00 d . . .
C(4) C 0.149(1) 0.406(1) 0.104(2) 0.058(5) Uani 1.00 d . . .
C(5) C 0.053(1) 0.372(1) 0.085(2) 0.069(7) Uani 1.00 d . . .
C(6) C -0.008(1) 0.311(1) 0.158(2) 0.070(7) Uani 1.00 d . . .
C(7) C 0.024(1) 0.278(1) 0.254(2) 0.082(9) Uani 1.00 d . . .
C(8) C 0.118(1) 0.305(1) 0.272(1) 0.054(5) Uani 1.00 d . . .
C(9) C -0.110(2) 0.277(2) 0.132(2) 0.074(7) Uani 1.00 d . . .
C(11) C 0.619(1) 0.517(1) 0.119(1) 0.053(5) Uani 1.00 d . . .
C(12) C 0.711(1) 0.471(1) 0.171(1) 0.047(5) Uani 1.00 d . . .
C(13) C 0.678(1) 0.394(1) 0.259(1) 0.046(5) Uani 1.00 d . . .
C(14) C 0.593(1) 0.614(1) 0.023(1) 0.048(5) Uani 1.00 d . . .
C(15) C 0.734(1) 0.317(1) 0.355(2) 0.056(5) Uani 1.00 d . . .
C(21) C 0.414(1) 0.769(1) -0.075(2) 0.056(5) Uani 1.00 d . . .
C(22) C 0.337(1) 0.841(2) -0.073(2) 0.071(7) Uani 1.00 d . . .
C(23) C 0.299(2) 0.915(2) -0.169(3) 0.09(1) Uani 1.00 d . . .
C(24) C 0.328(3) 0.921(2) -0.247(3) 0.11(1) Uani 1.00 d . . .
C(25) C 0.401(2) 0.846(2) -0.248(1) 0.078(8) Uani 1.00 d . . .
C(26) C 0.449(1) 0.767(1) -0.162(2) 0.068(7) Uani 1.00 d . . .
C(31) C 0.506(1) 0.743(1) 0.105(1) 0.036(4) Uani 1.00 d . . .
C(32) C 0.555(1) 0.837(1) 0.053(1) 0.052(5) Uani 1.00 d . . .
C(33) C 0.585(2) 0.890(1) 0.109(2) 0.060(6) Uani 1.00 d . . .
C(34) C 0.574(2) 0.849(2) 0.208(2) 0.070(7) Uani 1.00 d . . .
C(35) C 0.529(2) 0.754(2) 0.257(2) 0.097(10) Uani 1.00 d . . .
C(36) C 0.495(2) 0.707(1) 0.204(2) 0.065(6) Uani 1.00 d . . .
C(41) C 0.681(1) 0.324(1) 0.529(2) 0.063(6) Uani 1.00 d . . .
C(42) C 0.631(1) 0.416(2) 0.519(2) 0.066(6) Uani 1.00 d . . .
C(43) C 0.664(2) 0.462(2) 0.571(2) 0.072(7) Uani 1.00 d . . .
C(44) C 0.738(2) 0.421(2) 0.640(1) 0.071(7) Uani 1.00 d . . .
C(45) C 0.788(2) 0.332(2) 0.653(3) 0.14(2) Uani 1.00 d . . .
C(46) C 0.758(3) 0.284(2) 0.600(2) 0.13(1) Uani 1.00 d . . .
C(51) C 0.672(1) 0.126(1) 0.515(1) 0.05222(5) Uiso 1.00 d . . .
C(52) C 0.572(2) 0.074(2) 0.536(3) 0.04751(9) Uiso 0.52 d P . .
C(52A) C 0.622(3) 0.075(3) 0.619(3) 0.0585(1) Uiso 0.48 d P . .
C(53) C 0.599(3) -0.040(3) 0.575(3) 0.0581(1) Uiso 0.52 d P . .
C(53A) C 0.640(3) -0.041(3) 0.663(4) 0.0678(1) Uiso 0.48 d P . .
C(54) C 0.693(2) -0.086(2) 0.612(2) 0.0974(1) Uiso 1.00 d . . .
C(55) C 0.782(3) -0.019(3) 0.578(3) 0.0567(1) Uiso 0.52 d P . .
C(55A) C 0.722(3) -0.055(3) 0.555(4) 0.0640(1) Uiso 0.48 d P . .
C(56) C 0.766(2) 0.095(3) 0.537(3) 0.0519(1) Uiso 0.52 d P . .
C(56A) C 0.730(3) 0.060(3) 0.484(3) 0.0505(1) Uiso 0.48 d P . .
C(61) C 0.803(2) 0.612(2) 0.314(3) 0.088(9) Uani 1.00 d . . .
C(62) C 0.827(2) 0.658(2) 0.225(3) 0.11(1) Uani 1.00 d . . .
C(63) C 0.922(2) 0.630(2) 0.193(2) 0.084(7) Uani 1.00 d . . .
C(64) C 0.985(2) 0.548(2) 0.258(3) 0.11(1) Uani 1.00 d . . .
C(65) C 0.962(2) 0.499(2) 0.359(2) 0.091(9) Uani 1.00 d . . .
C(66) C 0.869(2) 0.526(2) 0.386(2) 0.11(1) Uani 1.00 d . . .
C(71) C 0.217(3) 0.111(4) 0.118(4) 0.1872(2) Uiso 1.00 d . . .
C(72) C 0.164(2) 0.104(3) 0.050(3) 0.1160(1) Uiso 1.00 d . . .
C(73) C 0.120(4) 0.043(5) -0.004(5) 0.2458(3) Uiso 1.00 d . . .
C(74) C 0.195(4) -0.068(4) 0.085(4) 0.1873(2) Uiso 1.00 d . . .
C(75) C 0.259(3) -0.043(3) 0.136(3) 0.1402(2) Uiso 1.00 d . . .
C(76) C 0.300(4) 0.010(4) 0.182(4) 0.1955(2) Uiso 1.00 d . . .
C(81) C 1.002(3) 1.074(4) -0.263(4) 0.1718(2) Uiso 1.00 d . . .
C(82) C 0.985(3) 1.016(3) -0.303(3) 0.1353(2) Uiso 1.00 d . . .
C(83) C 1.039(5) 1.033(6) -0.381(6) 0.2765(4) Uiso 1.00 d . . .
C(84) C 1.05(1) 1.14(1) -0.46(1) 0.587(1) Uiso 1.00 d . . .
C(85) C 1.090(2) 1.187(2) -0.407(3) 0.1056(1) Uiso 1.00 d . . .
C(86) C 1.055(3) 1.173(3) -0.320(4) 0.1517(2) Uiso 1.00 d . . .
H(1) H 0.7816 0.4882 0.1520 0.0608 Uiso 1.00 calc . . .
H(2) H 0.5859 0.5937 -0.0300 0.0596 Uiso 1.00 calc . . .
H(3) H 0.6464 0.6613 0.0043 0.0596 Uiso 1.00 calc . . .
H(4) H 0.7891 0.3490 0.3691 0.0618 Uiso 1.00 calc . . .
H(5) H 0.7674 0.2590 0.3446 0.0618 Uiso 1.00 calc . . .
H(6) H 0.5679 0.8662 -0.0148 0.0632 Uiso 1.00 calc . . .
H(7) H 0.6167 0.9554 0.0754 0.0743 Uiso 1.00 calc . . .
H(8) H 0.5972 0.8859 0.2450 0.0808 Uiso 1.00 calc . . .
H(9) H 0.5232 0.7214 0.3280 0.1045 Uiso 1.00 calc . . .
H(10) H 0.4577 0.6446 0.2361 0.0781 Uiso 1.00 calc . . .
H(11) H 0.3110 0.8399 -0.0129 0.0862 Uiso 1.00 calc . . .
H(12) H 0.2412 0.9642 -0.1751 0.1118 Uiso 1.00 calc . . .
H(13) H 0.3056 0.9776 -0.3093 0.1302 Uiso 1.00 calc . . .
H(14) H 0.4223 0.8445 -0.3102 0.0929 Uiso 1.00 calc . . .
H(15) H 0.5020 0.7150 -0.1625 0.0788 Uiso 1.00 calc . . .
H(16) H 0.5724 0.4456 0.4761 0.0798 Uiso 1.00 calc . . .
H(17) H 0.6313 0.5297 0.5567 0.0838 Uiso 1.00 calc . . .
H(18) H 0.7564 0.4533 0.6796 0.0881 Uiso 1.00 calc . . .
H(19) H 0.8439 0.2997 0.6992 0.1606 Uiso 1.00 calc . . .
H(20) H 0.7971 0.2176 0.6070 0.1563 Uiso 1.00 calc . . .
H(21) H 0.1900 0.4523 0.0524 0.0688 Uiso 1.00 calc . . .
H(22) H 0.0311 0.3926 0.0171 0.0859 Uiso 1.00 calc . . .
H(23) H -0.0189 0.2359 0.3081 0.0933 Uiso 1.00 calc . . .
H(24) H 0.1422 0.2797 0.3377 0.0643 Uiso 1.00 calc . . .
H(25) H -0.1554 0.3334 0.0914 0.0880 Uiso 1.00 calc . . .
H(26) H -0.0939 0.2350 0.0969 0.0880 Uiso 1.00 calc . . .
H(27) H -0.1458 0.2326 0.1893 0.0880 Uiso 1.00 calc . . .

loop_
_atom_site_aniso_label
_atom_site_aniso_U_11
_atom_site_aniso_U_22
_atom_site_aniso_U_33
_atom_site_aniso_U_12
_atom_site_aniso_U_13
_atom_site_aniso_U_23
Ir(1) 0.0638(4) 0.0442(4) 0.0356(4) -0.0183(3) 0.0017(3) -0.0167(3)
Rh(1) 0.0488(7) 0.0312(6) 0.0396(8) -0.0101(5) 0.0078(6) -0.0194(6)
P(1) 0.057(2) 0.035(2) 0.045(3) -0.015(2) 0.012(2) -0.018(2)
P(2) 0.070(3) 0.038(2) 0.045(3) -0.011(2) -0.007(2) -0.016(2)
O(01) 0.062(8) 0.08(1) 0.12(2) -0.006(7) 0.011(9) -0.04(1)
O(02) 0.12(1) 0.16(2) 0.036(8) -0.07(1) 0.040(8) -0.06(1)
N(1) 0.064(8) 0.036(7) 0.032(8) -0.006(6) 0.003(6) -0.014(6)
N(2) 0.048(7) 0.048(7) 0.024(7) -0.016(6) 0.005(5) -0.013(6)
C(1) 0.08(1) 0.031(8) 0.05(1) -0.032(8) -0.003(9) -0.011(8)
C(01) 0.051(10) 0.07(1) 0.05(1) -0.013(9) 0.013(8) -0.03(1)
C(2) 0.052(9) 0.024(7) 0.07(1) -0.023(6) 0.020(9) -0.027(8)
C(02) 0.05(1) 0.12(2) 0.39(6) -0.03(1) 0.04(2) -0.21(3)
C(3) 0.047(8) 0.034(8) 0.06(1) 0.008(6) -0.001(8) -0.039(8)
C(4) 0.07(1) 0.043(10) 0.06(1) -0.009(8) 0.004(10) -0.026(10)
C(5) 0.047(10) 0.06(1) 0.10(2) 0.016(8) -0.03(1) -0.04(1)
C(6) 0.047(10) 0.037(9) 0.12(2) 0.002(8) 0.01(1) -0.03(1)
C(7) 0.06(1) 0.028(9) 0.12(2) -0.004(8) -0.02(1) 0.00(1)
C(8) 0.053(9) 0.043(9) 0.05(1) -0.012(7) -0.004(8) -0.005(9)
C(9) 0.09(1) 0.09(2) 0.06(2) -0.01(1) -0.02(1) -0.05(1)
C(11) 0.043(9) 0.06(1) 0.06(1) -0.026(8) 0.017(8) -0.029(10)
C(12) 0.041(8) 0.032(8) 0.06(1) -0.006(6) 0.012(8) -0.015(8)
C(13) 0.064(10) 0.042(9) 0.04(1) -0.003(7) 0.027(8) -0.024(8)
C(14) 0.061(10) 0.047(9) 0.029(10) -0.014(7) 0.015(7) -0.010(8)
C(15) 0.07(1) 0.041(9) 0.06(1) 0.002(8) -0.007(9) -0.023(9)
C(21) 0.06(1) 0.043(10) 0.08(2) -0.009(8) -0.008(10) -0.04(1)
C(22) 0.05(1) 0.06(1) 0.11(2) 0.007(9) 0.00(1) -0.05(1)
C(23) 0.08(2) 0.03(1) 0.14(3) -0.013(9) -0.02(2) -0.02(2)
C(24) 0.12(2) 0.05(1) 0.10(3) -0.03(1) -0.04(2) 0.02(2)
C(25) 0.13(2) 0.06(1) 0.03(1) -0.03(1) -0.04(1) -0.01(1)
C(26) 0.08(1) 0.015(7) 0.07(2) -0.005(7) -0.02(1) 0.014(9)
C(31) 0.043(8) 0.046(9) 0.05(1) -0.002(6) 0.006(7) -0.044(8)
C(32) 0.06(1) 0.07(1) 0.025(10) 0.003(8) -0.001(7) -0.021(9)
C(33) 0.11(1) 0.034(9) 0.05(1) -0.018(9) -0.01(1) -0.027(9)
C(34) 0.07(1) 0.06(1) 0.08(2) -0.008(10) 0.00(1) -0.04(1)
C(35) 0.10(2) 0.11(2) 0.07(2) -0.06(1) 0.02(1) -0.02(2)
C(36) 0.09(1) 0.06(1) 0.06(2) -0.04(1) 0.04(1) -0.04(1)
C(41) 0.08(1) 0.040(9) 0.08(2) -0.015(8) -0.01(1) -0.03(1)
C(42) 0.06(1) 0.08(1) 0.06(2) -0.010(10) 0.008(10) -0.03(1)
C(43) 0.08(1) 0.08(1) 0.09(2) -0.02(1) 0.02(1) -0.08(2)
C(44) 0.14(2) 0.06(1) 0.016(10) -0.06(1) 0.00(1) -0.015(10)
C(45) 0.14(2) 0.06(2) 0.15(3) -0.02(2) -0.09(2) 0.01(2)
C(46) 0.22(3) 0.05(1) 0.08(2) -0.03(2) -0.08(2) 0.02(1)
C(61) 0.10(2) 0.08(2) 0.13(3) 0.01(1) 0.01(2) -0.08(2)
C(62) 0.11(2) 0.11(2) 0.11(3) 0.02(2) 0.02(2) -0.06(2)
C(63) 0.16(2) 0.08(2) 0.04(1) 0.00(2) 0.00(1) -0.05(1)
C(64) 0.09(2) 0.06(1) 0.17(3) -0.02(1) 0.06(2) -0.05(2)
C(65) 0.13(2) 0.05(1) 0.09(2) -0.03(1) -0.01(2) -0.02(1)
C(66) 0.11(2) 0.10(2) 0.11(2) -0.05(2) 0.05(2) -0.04(2)

loop_
_geom_bond_atom_site_label_1
_geom_bond_atom_site_label_2
_geom_bond_distance
_geom_bond_site_symmetry_1
_geom_bond_site_symmetry_2
_geom_bond_publ_flag
Ir(1) P(2) 2.284(5) . . yes
Ir(1) N(2) 2.03(1) . . yes
Ir(1) C(1) 2.05(2) . . yes
Ir(1) C(02) 1.62(3) . . yes
Rh(1) P(1) 2.258(4) . . yes
Rh(1) N(1) 2.08(1) . . yes
Rh(1) C(1) 2.32(1) . . yes
Rh(1) C(01) 1.81(2) . . yes
Rh(1) C(2) 2.29(1) . . yes
P(1) C(14) 1.84(2) . . yes
P(1) C(21) 1.83(2) . . yes
P(1) C(31) 1.81(2) . . yes
P(2) C(15) 1.80(2) . . yes
P(2) C(41) 1.81(3) . . yes
P(2) C(51) 1.85(2) . . yes
O(01) C(01) 1.16(2) . . yes
O(02) C(02) 1.39(4) . . yes
N(1) N(2) 1.39(2) . . yes
N(1) C(11) 1.34(2) . . yes
N(2) C(13) 1.32(2) . . yes
C(1) C(2) 1.20(3) . . yes
C(2) C(3) 1.45(2) . . yes
C(3) C(4) 1.35(3) . . yes
C(3) C(8) 1.41(2) . . yes
C(4) C(5) 1.43(3) . . yes
C(5) C(6) 1.35(3) . . yes
C(6) C(7) 1.39(4) . . yes
C(6) C(9) 1.53(3) . . yes
C(7) C(8) 1.36(3) . . yes
C(11) C(12) 1.38(2) . . yes
C(11) C(14) 1.52(2) . . yes
C(12) C(13) 1.39(2) . . yes
C(13) C(15) 1.53(2) . . yes
C(21) C(22) 1.39(3) . . yes
C(21) C(26) 1.43(4) . . yes
C(22) C(23) 1.45(4) . . yes
C(23) C(24) 1.21(6) . . yes
C(24) C(25) 1.40(4) . . yes
C(25) C(26) 1.41(3) . . yes
C(31) C(32) 1.42(2) . . yes
C(31) C(36) 1.39(3) . . yes
C(32) C(33) 1.45(4) . . yes
C(33) C(34) 1.37(4) . . yes
C(34) C(35) 1.40(3) . . yes
C(35) C(36) 1.37(5) . . yes
C(41) C(42) 1.38(3) . . yes
C(41) C(46) 1.38(4) . . yes
C(42) C(43) 1.34(4) . . yes
C(43) C(44) 1.33(3) . . yes
C(44) C(45) 1.33(4) . . yes
C(45) C(46) 1.36(6) . . yes
C(51) C(52) 1.49(3) . . yes
C(51) C(52A) 1.57(5) . . yes
C(51) C(56) 1.26(3) . . yes
C(51) C(56A) 1.42(5) . . yes
C(52) C(52A) 1.43(7) . . yes
C(52) C(53) 1.51(5) . . yes
C(52A) C(53A) 1.51(6) . . yes
C(53) C(53A) 1.44(8) . . yes
C(53) C(54) 1.33(4) . . yes
C(53) C(55A) 1.62(5) . . yes
C(53A) C(54) 1.37(7) . . yes
C(54) C(55) 1.48(4) . . yes
C(54) C(55A) 0.88(6) . . yes
C(55) C(55A) 1.11(7) . . yes
C(55) C(56) 1.47(5) . . yes
C(55) C(56A) 1.50(5) . . yes
C(55A) C(56A) 1.53(5) . . yes
C(56) C(56A) 1.23(7) . . yes
C(61) C(62) 1.27(5) . . yes
C(61) C(66) 1.46(4) . . yes
C(62) C(63) 1.40(4) . . yes
C(63) C(64) 1.37(3) . . yes
C(64) C(65) 1.42(5) . . yes
C(65) C(66) 1.36(4) . . yes
C(71) C(72) 1.30(8) . . yes
C(71) C(76) 1.66(6) . . yes
C(72) C(73) 1.58(10) . . yes
C(73) C(74) 1.79(7) . . yes
C(74) C(75) 1.32(8) . . yes
C(75) C(76) 1.37(9) . . yes
C(81) C(82) 1.27(9) . . yes
C(81) C(86) 1.50(6) . . yes
C(82) C(83) 1.3(1) . . yes
C(83) C(84) 1.5(2) . . yes
C(84) C(85) 1.3(2) . . yes
C(85) C(86) 1.34(7) . . yes
